data_4510212
loop_
_publ_author_name
'Lumpi, Daniel'
'Gl\"ocklhofer, Florian'
'Holzer, Brigitte'
'St\"oger, Berthold'
'Hametner, Christian'
'Reider, Georg A.'
'Fr\"ohlich, Johannes'

_publ_section_title
;
 Systematic Investigations on 1,2,3-Triazole-Based Compounds Capable of
 Second Harmonic Generation
;
_journal_issue 3
_journal_name_full 'Crystal Growth &amp; Design'
_journal_page_first 1018
_journal_paper_doi 10.1021/cg4014762
_journal_volume 14
_journal_year 2014
_chemical_formula_sum 'C13 H15 N3 S'
_chemical_formula_weight 245.3
_chemical_name_systematic ' ?'
_space_group_IT_number 19
_symmetry_cell_setting orthorhombic
_symmetry_Int_Tables_number 19
_symmetry_space_group_name_Hall 'P 2ac 2ab'
_symmetry_space_group_name_H-M 'P 21 21 21'
_cell_angle_alpha 90
_cell_angle_beta 90
_cell_angle_gamma 90
_cell_formula_units_Z 4
_cell_length_a 4.7643(15)
_cell_length_b 15.968(6)
_cell_length_c 16.294(6)
_cell_measurement_reflns_used 25782
_cell_measurement_temperature 100
_cell_measurement_theta_max 30.0
_cell_measurement_theta_min 2.5
_cell_volume 1239.6(8)
_diffrn_ambient_temperature 100
_diffrn_measured_fraction_theta_full 0.98
_diffrn_measured_fraction_theta_max 0.97
_diffrn_measurement_device 'four-cycle diffractometer'
_diffrn_measurement_device_type 'Bruker KAPPA APEX II CCD'
_diffrn_measurement_method '\w and \f scans'
_diffrn_radiation_monochromator graphite
_diffrn_radiation_probe x-ray
_diffrn_radiation_source 'X-ray tube'
_diffrn_radiation_type 'Mo K\a'
_diffrn_radiation_wavelength 0.71073
_diffrn_reflns_av_R_equivalents 0.0365
_diffrn_reflns_av_sigmaI/netI 0.0284
_diffrn_reflns_limit_h_max 4
_diffrn_reflns_limit_h_min -6
_diffrn_reflns_limit_k_max 22
_diffrn_reflns_limit_k_min -22
_diffrn_reflns_limit_l_max 22
_diffrn_reflns_limit_l_min -22
_diffrn_reflns_number 25530
_diffrn_reflns_theta_full 29.88
_diffrn_reflns_theta_max 30.07
_diffrn_reflns_theta_min 1.79
_exptl_absorpt_coefficient_mu 0.242
_exptl_absorpt_correction_T_max 0.99
_exptl_absorpt_correction_T_min 0.94
_exptl_absorpt_correction_type multi-scan
_exptl_absorpt_process_details SADABS
_exptl_crystal_colour 'clear colourless'
_exptl_crystal_density_diffrn 1.3142
_exptl_crystal_description rod
_exptl_crystal_F_000 520
_exptl_crystal_size_max 0.27
_exptl_crystal_size_mid 0.08
_exptl_crystal_size_min 0.04
_refine_diff_density_max 0.21
_refine_diff_density_min -0.18
_refine_ls_abs_structure_details '  1443 of Friedel pairs used in the refinement'
_refine_ls_abs_structure_Flack -0.04(5)
_refine_ls_extinction_method none
_refine_ls_goodness_of_fit_gt 1.63
_refine_ls_goodness_of_fit_ref 1.57
_refine_ls_hydrogen_treatment mixed
_refine_ls_number_constraints 12
_refine_ls_number_parameters 203
_refine_ls_number_reflns 3514
_refine_ls_number_restraints 0
_refine_ls_R_factor_all 0.0371
_refine_ls_R_factor_gt 0.0287
_refine_ls_shift/su_max 0.0304
_refine_ls_shift/su_mean 0.0047
_refine_ls_structure_factor_coef Fsqd
_refine_ls_weighting_details w=1/(\s^2^(I)+0.0004I^2^)
_refine_ls_weighting_scheme sigma
_refine_ls_wR_factor_gt 0.0602
_refine_ls_wR_factor_ref 0.0622
_reflns_number_gt 3076
_reflns_number_total 3514
_reflns_threshold_expression I>3\s(I)
_cod_data_source_file 4bb_ZMSE-4P.cif
_cod_data_source_block 4bb
_cod_depositor_comments
;
The following automatic conversions were performed:

'_diffrn_radiation_probe' value 'X-ray' changed to 'x-ray' according
to
/usr/data/users/saulius/crontab/automatic-downloads/current/ACS/lib/dictionaries/cif_core.dic
dictionary named 'cif_core.dic' version 2.4.2 from 2011-04-26.

Automatic conversion script
Id: cif_fix_values 2281 2013-09-26 08:29:07Z andrius 
;
_cod_original_sg_symbol_Hall 'P 2xab;2ybc;2zac'
_cod_original_formula_sum 'C13 H15 N3 S1'
_cod_database_code 4510212

loop_
_symmetry_equiv_pos_site_id
_symmetry_equiv_pos_as_xyz
1 x,y,z
2 -x+1/2,-y,z+1/2
3 -x,y+1/2,-z+1/2
4 x+1/2,-y+1/2,-z

loop_
_atom_site_label
_atom_site_type_symbol
_atom_site_fract_x
_atom_site_fract_y
_atom_site_fract_z
_atom_site_adp_type
_atom_site_U_iso_or_equiv
_atom_site_symmetry_multiplicity
_atom_site_occupancy
_atom_site_calc_flag
S1 S 0.47712(6) 0.318184(19) 0.139793(18) Uani 0.01913(9) 4 1 d
N1 N -0.07005(19) 0.54640(6) 0.15937(6) Uani 0.0148(3) 4 1 d
N2 N -0.0569(2) 0.58462(6) 0.23368(6) Uani 0.0196(3) 4 1 d
N3 N 0.1340(2) 0.54518(7) 0.27667(6) Uani 0.0188(3) 4 1 d
C1 C -0.2641(2) 0.57413(8) 0.09824(7) Uani 0.0151(3) 4 1 d
C2 C -0.3277(3) 0.52219(8) 0.03271(8) Uani 0.0182(4) 4 1 d
C3 C -0.5171(3) 0.54861(8) -0.02642(7) Uani 0.0197(3) 4 1 d
C4 C -0.6464(3) 0.62609(8) -0.01870(8) Uani 0.0206(4) 4 1 d
C5 C -0.5825(3) 0.67736(9) 0.04728(8) Uani 0.0211(4) 4 1 d
C6 C -0.3888(3) 0.65219(8) 0.10560(8) Uani 0.0181(4) 4 1 d
C7 C 0.1137(2) 0.48167(8) 0.15584(8) Uani 0.0157(3) 4 1 d
C8 C 0.2461(2) 0.48099(8) 0.23075(8) Uani 0.0157(3) 4 1 d
C9 C 0.4666(2) 0.42896(7) 0.26563(8) Uani 0.0161(3) 4 1 d
C10 C 0.5817(2) 0.35857(8) 0.23594(8) Uani 0.0158(3) 4 1 d
C11 C 0.8135(2) 0.31400(10) 0.28062(8) Uani 0.0195(4) 4 1 d
C12 C 0.5918(3) 0.20970(9) 0.14293(10) Uani 0.0247(4) 4 1 d
C13 C 0.4881(3) 0.16536(8) 0.06657(8) Uani 0.0308(4) 4 1 d
H2 H -0.244(3) 0.4698(10) 0.0295(9) Uiso 0.029(4) 4 1 d
H3 H -0.557(3) 0.5138(8) -0.0717(8) Uiso 0.022(4) 4 1 d
H4 H -0.776(3) 0.6442(9) -0.0597(9) Uiso 0.027(4) 4 1 d
H5 H -0.667(3) 0.7305(9) 0.0547(8) Uiso 0.021(4) 4 1 d
H6 H -0.344(3) 0.6858(8) 0.1500(8) Uiso 0.017(3) 4 1 d
H7 H 0.128(3) 0.4495(8) 0.1084(8) Uiso 0.020(3) 4 1 d
H9 H 0.535(3) 0.4464(7) 0.3149(8) Uiso 0.017(3) 4 1 d
H111 H 0.858(3) 0.3453(9) 0.3313(10) Uiso 0.030(4) 4 1 d
H112 H 0.986(3) 0.3097(8) 0.2456(8) Uiso 0.023(3) 4 1 d
H113 H 0.759(3) 0.2546(9) 0.2954(8) Uiso 0.023(4) 4 1 d
H121 H 0.514(3) 0.1840(8) 0.1927(9) Uiso 0.032(4) 4 1 d
H122 H 0.795(4) 0.2098(10) 0.1447(10) Uiso 0.048(5) 4 1 d
H131 H 0.559507 0.109158 0.065705 Uiso 0.037 4 1 d
H132 H 0.286619 0.164001 0.066825 Uiso 0.037 4 1 d
H133 H 0.552294 0.194831 0.018769 Uiso 0.037 4 1 d

loop_
_atom_site_aniso_label
_atom_site_aniso_type_symbol
_atom_site_aniso_U_11
_atom_site_aniso_U_22
_atom_site_aniso_U_33
_atom_site_aniso_U_12
_atom_site_aniso_U_13
_atom_site_aniso_U_23
S1 S 0.02451(14) 0.01684(16) 0.01602(15) 0.00452(13) -0.00280(12) -0.00144(13)
N1 N 0.0178(4) 0.0136(5) 0.0129(5) -0.0014(4) 0.0022(4) -0.0007(4)
N2 N 0.0250(5) 0.0160(5) 0.0179(5) -0.0004(4) -0.0016(4) -0.0044(4)
N3 N 0.0221(5) 0.0163(6) 0.0180(6) -0.0003(4) -0.0012(4) -0.0016(5)
C1 C 0.0155(5) 0.0165(7) 0.0135(6) -0.0023(5) 0.0040(5) 0.0020(5)
C2 C 0.0215(5) 0.0140(7) 0.0191(7) -0.0002(5) 0.0032(5) 0.0005(6)
C3 C 0.0232(5) 0.0212(6) 0.0148(6) -0.0043(5) 0.0019(5) -0.0010(5)
C4 C 0.0197(5) 0.0250(8) 0.0172(7) 0.0011(5) 0.0003(5) 0.0047(6)
C5 C 0.0224(6) 0.0177(7) 0.0232(7) 0.0034(5) 0.0029(5) 0.0020(6)
C6 C 0.0208(5) 0.0170(7) 0.0166(6) -0.0016(5) 0.0021(5) -0.0018(6)
C7 C 0.0174(5) 0.0144(6) 0.0153(6) -0.0008(4) 0.0037(5) -0.0007(5)
C8 C 0.0174(5) 0.0137(7) 0.0160(6) -0.0042(5) 0.0037(5) 0.0003(5)
C9 C 0.0163(5) 0.0191(7) 0.0130(6) -0.0049(5) 0.0002(5) 0.0002(5)
C10 C 0.0156(5) 0.0165(6) 0.0154(6) -0.0043(5) 0.0011(4) 0.0029(5)
C11 C 0.0186(5) 0.0198(7) 0.0202(7) -0.0020(5) -0.0032(5) 0.0012(6)
C12 C 0.0310(7) 0.0176(7) 0.0255(7) 0.0047(5) -0.0063(6) -0.0033(6)
C13 C 0.0405(8) 0.0230(8) 0.0289(8) 0.0077(7) -0.0064(7) -0.0073(6)

loop_
_atom_type_symbol
_atom_type_scat_dispersion_real
_atom_type_scat_dispersion_imag
_atom_type_scat_source
C 0.0033 0.0016 'International Tables Vol C tables 4.2.6.8 and 6.1.1.1'
H 0.0000 0.0000 'International Tables Vol C tables 4.2.6.8 and 6.1.1.1'
N 0.0061 0.0033 'International Tables Vol C tables 4.2.6.8 and 6.1.1.1'
S 0.1246 0.1234 'International Tables Vol C tables 4.2.6.8 and 6.1.1.1'

loop_
_geom_angle_atom_site_label_1
_geom_angle_atom_site_label_2
_geom_angle_atom_site_label_3
_geom_angle
N2 N1 C1 120.82(10)
N2 N1 C7 110.53(9)
C1 N1 C7 128.63(10)
N1 N2 N3 107.04(9)
N2 N3 C8 109.68(10)
N1 C1 C2 119.55(11)
N1 C1 C6 119.70(11)
C2 C1 C6 120.74(11)
C1 C2 C3 119.74(12)
C1 C2 H2 119.3(9)
C3 C2 H2 121.0(9)
C2 C3 C4 119.83(12)
C2 C3 H3 119.6(8)
C4 C3 H3 120.5(8)
C3 C4 C5 119.98(12)
C3 C4 H4 119.6(9)
C5 C4 H4 120.4(9)
C4 C5 C6 120.51(13)
C4 C5 H5 122.3(8)
C6 C5 H5 117.2(8)
C1 C6 C5 119.17(12)
C1 C6 H6 119.4(8)
C5 C6 H6 121.4(8)
N1 C7 C8 105.35(10)
N1 C7 H7 120.3(8)
C8 C7 H7 134.4(8)
N3 C8 C7 107.40(10)
N3 C8 C9 119.53(11)
C7 C8 C9 133.07(11)
C8 C9 C10 129.28(11)
C8 C9 H9 115.3(8)
C10 C9 H9 115.4(8)
S1 C10 C9 120.71(9)
S1 C10 C11 117.67(9)
C9 C10 C11 121.53(11)
C10 C11 H111 108.8(9)
C10 C11 H112 111.0(8)
C10 C11 H113 111.8(8)
H111 C11 H112 109.6(12)
H111 C11 H113 109.2(11)
H112 C11 H113 106.4(10)
C13 C12 H121 111.1(9)
C13 C12 H122 110.6(10)
H121 C12 H122 110.6(14)
C12 C13 H131 109.47
C12 C13 H132 109.47
C12 C13 H133 109.47
H131 C13 H132 109.47
H131 C13 H133 109.47
H132 C13 H133 109.47

loop_
_geom_bond_atom_site_label_1
_geom_bond_atom_site_label_2
_geom_bond_distance
S1 C10 1.7659(17)
N1 N2 1.3573(16)
N1 C1 1.4292(16)
N1 C7 1.3558(17)
N2 N3 1.3093(15)
N3 C8 1.3766(17)
C1 C2 1.3856(19)
C1 C6 1.386(2)
C2 C3 1.3858(19)
C2 H2 0.929(15)
C3 C4 1.388(2)
C3 H3 0.942(13)
C4 C5 1.385(2)
C4 H4 0.954(14)
C5 C6 1.3843(19)
C5 H5 0.948(14)
C6 H6 0.926(13)
C7 C8 1.3738(19)
C7 H7 0.930(13)
C8 C9 1.4552(18)
C9 C10 1.3409(19)
C9 H9 0.910(13)
C10 C11 1.5021(18)
C11 H111 0.987(15)
C11 H112 1.003(14)
C11 H113 1.013(15)
C12 C13 1.515(2)
C12 H121 0.981(15)
C12 H122 0.966(18)
C13 H131 0.96
C13 H132 0.96
C13 H133 0.96

loop_
_jana_cell_twin_matrix_id
_jana_cell_twin_volume_fraction
_jana_cell_twin_matrix_1_1
_jana_cell_twin_matrix_1_2
_jana_cell_twin_matrix_1_3
_jana_cell_twin_matrix_2_1
_jana_cell_twin_matrix_2_2
_jana_cell_twin_matrix_2_3
_jana_cell_twin_matrix_3_1
_jana_cell_twin_matrix_3_2
_jana_cell_twin_matrix_3_3
1 1.04(5) 1 0 0 0 1 0 0 0 1
2 -0.04(5) -1 0 0 0 -1 0 0 0 -1
